data_7103776
loop_
_publ_author_name
'John D. Holbrey'
'W. Matthew Reichert'
'Mark Nieuwenhuyzen'
'Suzanne Johnson'
'Kenneth R. Seddon'
'Robin D. Rogers'

_publ_section_title
;
Crystal polymorphism in 1-butyl-3-methlimidazolium
halides: supporting ionic liquid formation by inhibition of
crystallisation
;
_journal_issue 14
_journal_name_full 'Chemical communications (Cambridge, England)'
_journal_page_first 1636
_journal_page_last 1637
_journal_paper_doi 10.1039/b304543a
_journal_year 2003
_chemical_formula_sum 'C8 H15 Cl N2'
_chemical_formula_weight 174.67
_chemical_name_common '1-butyl-3-methylimidazolium chloride'
_chemical_name_systematic '1-butyl-3-methylimidazolium chloride'
_space_group_IT_number 14
_symmetry_cell_setting monoclinic
_symmetry_Int_Tables_number 14
_symmetry_space_group_name_Hall '-P 2ybc'
_symmetry_space_group_name_H-M 'P 1 21/c 1'
_atom_sites_solution_hydrogens geom
_atom_sites_solution_primary direct
_atom_sites_solution_secondary difmap
_audit_creation_method SHELXL-97
_cell_angle_alpha 90.00
_cell_angle_beta 118.740(15)
_cell_angle_gamma 90.00
_cell_formula_units_Z 4
_cell_length_a 9.943(9)
_cell_length_b 11.481(10)
_cell_length_c 9.658(9)
_cell_measurement_reflns_used 876
_cell_measurement_temperature 173(2)
_cell_measurement_theta_max 0.97
_cell_measurement_theta_min 0.69
_cell_volume 966.6(15)
_computing_structure_refinement 'SHELXL-97 (Sheldrick, 1997)'
_computing_structure_solution 'SHELXS-97 (Sheldrick, 1990)'
_diffrn_ambient_temperature 173(2)
_diffrn_measured_fraction_theta_full 0.995
_diffrn_measured_fraction_theta_max 0.995
_diffrn_radiation_monochromator graphite
_diffrn_radiation_probe x-ray
_diffrn_radiation_type MoK\a
_diffrn_radiation_wavelength 0.71073
_diffrn_reflns_av_R_equivalents 0.0250
_diffrn_reflns_av_sigmaI/netI 0.0178
_diffrn_reflns_limit_h_max 11
_diffrn_reflns_limit_h_min -6
_diffrn_reflns_limit_k_max 12
_diffrn_reflns_limit_k_min -12
_diffrn_reflns_limit_l_max 7
_diffrn_reflns_limit_l_min -10
_diffrn_reflns_number 4181
_diffrn_reflns_theta_full 23.27
_diffrn_reflns_theta_max 23.27
_diffrn_reflns_theta_min 2.93
_diffrn_source 'fine-focus sealed tube'
_exptl_absorpt_coefficient_mu 0.339
_exptl_absorpt_correction_T_max 0.97
_exptl_absorpt_correction_T_min 0.78
_exptl_absorpt_correction_type sphere
_exptl_absorpt_process_details SADABS
_exptl_crystal_colour colorless
_exptl_crystal_density_diffrn 1.200
_exptl_crystal_density_method 'not measured'
_exptl_crystal_description fragment
_exptl_crystal_F_000 376
_exptl_crystal_size_max 0.8
_exptl_crystal_size_mid 0.6
_exptl_crystal_size_min 0.16
_refine_diff_density_max 0.162
_refine_diff_density_min -0.258
_refine_diff_density_rms 0.036
_refine_ls_extinction_method none
_refine_ls_goodness_of_fit_ref 1.057
_refine_ls_hydrogen_treatment mixed
_refine_ls_matrix_type full
_refine_ls_number_parameters 160
_refine_ls_number_reflns 1385
_refine_ls_number_restraints 0
_refine_ls_restrained_S_all 1.057
_refine_ls_R_factor_all 0.0292
_refine_ls_R_factor_gt 0.0264
_refine_ls_shift/su_max 0.001
_refine_ls_shift/su_mean 0.000
_refine_ls_structure_factor_coef Fsqd
_refine_ls_weighting_details 'calc w=1/[\s^2^(Fo^2^)+(0.0515P)^2^+0.1208P] where P=(Fo^2^+2Fc^2^)/3'
_refine_ls_weighting_scheme calc
_refine_ls_wR_factor_gt 0.0729
_refine_ls_wR_factor_ref 0.0746
_reflns_number_gt 1257
_reflns_number_total 1385
_reflns_threshold_expression >2sigma(I)
_cod_data_source_file b304543a.txt
_cod_data_source_block bmimcl3
_cod_original_sg_symbol_H-M P21/c
_cod_database_code 7103776

loop_
_symmetry_equiv_pos_as_xyz
'x, y, z'
'-x, y+1/2, -z+1/2'
'-x, -y, -z'
'x, -y-1/2, z-1/2'

loop_
_atom_site_label
_atom_site_type_symbol
_atom_site_fract_x
_atom_site_fract_y
_atom_site_fract_z
_atom_site_U_iso_or_equiv
_atom_site_adp_type
_atom_site_occupancy
_atom_site_symmetry_multiplicity
_atom_site_calc_flag
_atom_site_refinement_flags
_atom_site_disorder_assembly
_atom_site_disorder_group
Cl1 Cl 0.25933(4) 0.93049(3) 0.09179(4) 0.03163(18) Uani 1 1 d . . .
N1 N 1.07017(14) 1.23886(10) 0.76809(13) 0.0267(3) Uani 1 1 d . . .
N3 N 1.31620(13) 1.23743(10) 0.91922(13) 0.0283(3) Uani 1 1 d . . .
C2 C 1.18618(17) 1.18274(14) 0.88524(16) 0.0279(4) Uani 1 1 d . . .
H2A H 1.1768(17) 1.1172(16) 0.9290(18) 0.030(4) Uiso 1 1 d . . .
C4 C 1.28205(18) 1.33185(13) 0.81932(17) 0.0304(4) Uani 1 1 d . . .
H4A H 1.3591(18) 1.3821(14) 0.8244(17) 0.028(4) Uiso 1 1 d . . .
C5 C 1.12898(18) 1.33249(13) 0.72513(18) 0.0304(4) Uani 1 1 d . . .
H5A H 1.0624(18) 1.3797(15) 0.643(2) 0.033(4) Uiso 1 1 d . . .
C6 C 1.4689(2) 1.20101(17) 1.0416(2) 0.0378(4) Uani 1 1 d . . .
H6A H 1.453(2) 1.1316(18) 1.093(2) 0.049(5) Uiso 1 1 d . . .
H6B H 1.516(2) 1.2630(17) 1.115(2) 0.048(5) Uiso 1 1 d . . .
H6C H 1.532(2) 1.1817(15) 0.997(2) 0.043(5) Uiso 1 1 d . . .
C7 C 0.90937(17) 1.19944(14) 0.68494(18) 0.0297(4) Uani 1 1 d . . .
H7A H 0.8495(19) 1.2666(16) 0.642(2) 0.034(4) Uiso 1 1 d . . .
H7B H 0.8856(16) 1.1656(13) 0.7583(19) 0.028(4) Uiso 1 1 d . . .
C8 C 0.88476(17) 1.11324(15) 0.55573(18) 0.0323(4) Uani 1 1 d . . .
H8A H 0.9231(18) 1.1478(15) 0.490(2) 0.037(4) Uiso 1 1 d . . .
H8B H 0.9440(19) 1.0437(16) 0.6043(19) 0.038(4) Uiso 1 1 d . . .
C9 C 0.71679(18) 1.07988(14) 0.45557(19) 0.0339(4) Uani 1 1 d . . .
H9A H 0.6602(18) 1.1484(16) 0.4042(19) 0.034(4) Uiso 1 1 d . . .
H9B H 0.6746(19) 1.0525(14) 0.529(2) 0.038(4) Uiso 1 1 d . . .
C10 C 0.6953(2) 0.98570(16) 0.3360(2) 0.0417(4) Uani 1 1 d . . .
H10A H 0.591(3) 0.9656(19) 0.280(2) 0.063(6) Uiso 1 1 d . . .
H10B H 0.754(2) 0.9150(18) 0.390(2) 0.052(5) Uiso 1 1 d . . .
H10C H 0.737(2) 1.0162(17) 0.263(2) 0.049(5) Uiso 1 1 d . . .

loop_
_atom_site_aniso_label
_atom_site_aniso_U_11
_atom_site_aniso_U_22
_atom_site_aniso_U_33
_atom_site_aniso_U_23
_atom_site_aniso_U_13
_atom_site_aniso_U_12
Cl1 0.0385(3) 0.0238(3) 0.0348(3) -0.00173(14) 0.0194(2) -0.00245(15)
N1 0.0315(7) 0.0236(6) 0.0257(6) 0.0023(5) 0.0142(6) 0.0005(5)
N3 0.0318(7) 0.0263(7) 0.0257(6) 0.0002(5) 0.0131(6) -0.0004(5)
C2 0.0366(9) 0.0230(8) 0.0253(7) 0.0020(6) 0.0159(7) -0.0005(7)
C4 0.0372(9) 0.0246(8) 0.0317(8) 0.0002(6) 0.0184(7) -0.0039(7)
C5 0.0408(10) 0.0233(8) 0.0283(8) 0.0037(7) 0.0177(7) 0.0021(7)
C6 0.0324(9) 0.0405(10) 0.0337(9) 0.0024(8) 0.0105(8) 0.0007(8)
C7 0.0299(9) 0.0287(9) 0.0311(8) 0.0038(7) 0.0151(7) 0.0005(7)
C8 0.0304(8) 0.0322(9) 0.0327(8) 0.0019(7) 0.0141(7) 0.0015(7)
C9 0.0303(9) 0.0315(10) 0.0357(9) 0.0039(7) 0.0125(7) 0.0027(7)
C10 0.0354(10) 0.0376(10) 0.0419(10) -0.0031(8) 0.0104(8) -0.0007(8)

loop_
_atom_type_symbol
_atom_type_description
_atom_type_scat_dispersion_real
_atom_type_scat_dispersion_imag
_atom_type_scat_source
C C 0.0033 0.0016 'International Tables Vol C Tables 4.2.6.8 and 6.1.1.4'
H H 0.0000 0.0000 'International Tables Vol C Tables 4.2.6.8 and 6.1.1.4'
N N 0.0061 0.0033 'International Tables Vol C Tables 4.2.6.8 and 6.1.1.4'
Cl Cl 0.1484 0.1585 'International Tables Vol C Tables 4.2.6.8 and 6.1.1.4'

loop_
_geom_angle_atom_site_label_1
_geom_angle_atom_site_label_2
_geom_angle_atom_site_label_3
_geom_angle
_geom_angle_site_symmetry_1
_geom_angle_site_symmetry_3
_geom_angle_publ_flag
C2 N1 C5 108.27(14) . . ?
C2 N1 C7 125.77(13) . . ?
C5 N1 C7 125.53(13) . . ?
C2 N3 C4 108.38(13) . . ?
C2 N3 C6 124.86(14) . . ?
C4 N3 C6 126.76(13) . . ?
N3 C2 N1 108.90(15) . . ?
C5 C4 N3 107.14(14) . . ?
C4 C5 N1 107.31(14) . . ?
N1 C7 C8 110.62(13) . . ?
C7 C8 C9 112.36(14) . . ?
C10 C9 C8 111.85(14) . . ?

loop_
_geom_bond_atom_site_label_1
_geom_bond_atom_site_label_2
_geom_bond_distance
_geom_bond_site_symmetry_2
_geom_bond_publ_flag
N1 C2 1.331(2) . ?
N1 C5 1.379(2) . ?
N1 C7 1.473(2) . ?
N3 C2 1.329(2) . ?
N3 C4 1.381(2) . ?
N3 C6 1.467(2) . ?
C4 C5 1.346(3) . ?
C7 C8 1.517(2) . ?
C8 C9 1.523(3) . ?
C9 C10 1.520(3) . ?

loop_
_geom_hbond_atom_site_label_D
_geom_hbond_atom_site_label_H
_geom_hbond_atom_site_label_A
_geom_hbond_distance_DH
_geom_hbond_distance_HA
_geom_hbond_distance_DA
_geom_hbond_angle_DHA
_geom_hbond_site_symmetry_A
C2 H2A Cl1 0.890(19) 2.549(19) 3.391(3) 158.1(13) 1_656
C4 H4A Cl1 0.941(17) 2.918(15) 3.442(3) 116.4(10) 4_686
C5 H5A Cl1 0.928(17) 2.955(17) 3.765(3) 146.7(12) 2_655
C6 H6C Cl1 0.942(19) 2.90(2) 3.819(3) 165.6(14) 3_776
C7 H7A Cl1 0.940(18) 2.731(19) 3.561(3) 147.7(13) 2_655
C7 H7B Cl1 0.933(17) 2.720(17) 3.629(3) 165.0(12) 3_676
C10 H10A Cl1 0.94(2) 2.93(2) 3.863(4) 173.5(17) .

loop_
_geom_torsion_atom_site_label_1
_geom_torsion_atom_site_label_2
_geom_torsion_atom_site_label_3
_geom_torsion_atom_site_label_4
_geom_torsion
_geom_torsion_site_symmetry_1
_geom_torsion_site_symmetry_2
_geom_torsion_site_symmetry_3
_geom_torsion_site_symmetry_4
_geom_torsion_publ_flag
N1 C7 C8 C9 -174.02(13) . . . . ?
C2 N1 C7 C8 -83.10(19) . . . . ?
C7 C8 C9 C10 -175.00(14) . . . . ?
C5 N1 C7 C8 88.52(18) . . . . ?

loop_
_cod_related_entry_id
_cod_related_entry_database
_cod_related_entry_code
1 ChemSpider 2015917
